data_2234004
loop_
_publ_author_name
'Isloor, Arun M.'
'Malladi, Shridhar'
'Gerber, Thomas'
'van Brecht, Benjamin'
'Betz, Richard'

_publ_section_title
;
 (2<i>E</i>)-1-(2,4-Dichlorophenyl)-3-[3-(4-nitrophenyl)-1-phenyl-1<i>H</i>-pyrazol-4-yl]prop-2-en-1-one
;
_journal_coeditor_code SU2371
_journal_issue 3
_journal_name_full 'Acta Crystallographica Section E'
_journal_page_first o616
_journal_page_last o617
_journal_paper_doi 10.1107/S1600536812003960
_journal_volume 68
_journal_year 2012
_chemical_formula_iupac 'C24 H15 Cl2 N3 O3'
_chemical_formula_moiety 'C24 H15 Cl2 N3 O3'
_chemical_formula_sum 'C24 H15 Cl2 N3 O3'
_chemical_formula_weight 464.29
_chemical_melting_point_gt 478
_chemical_melting_point_lt 480
_chemical_name_systematic
(2<i>E</i>)-1-(2,4-Dichlorophenyl)-3-[3-(4-nitrophenyl)-1-phenyl-1<i>H</i>-pyrazol-4-yl]prop-2-en-1-one
_space_group_IT_number 2
_symmetry_cell_setting triclinic
_symmetry_space_group_name_Hall '-P 1'
_symmetry_space_group_name_H-M 'P -1'
_atom_sites_solution_hydrogens geom
_atom_sites_solution_primary direct
_atom_sites_solution_secondary difmap
_audit_creation_method SHELXL97
_cell_angle_alpha 92.896(2)
_cell_angle_beta 104.669(2)
_cell_angle_gamma 96.060(2)
_cell_formula_units_Z 2
_cell_length_a 8.3343(3)
_cell_length_b 9.3115(4)
_cell_length_c 13.8699(6)
_cell_measurement_reflns_used 9938
_cell_measurement_temperature 200(2)
_cell_measurement_theta_max 28.34
_cell_measurement_theta_min 2.55
_cell_volume 1032.12(7)
_computing_cell_refinement 'SAINT (Bruker, 2010)'
_computing_data_collection 'APEX2 (Bruker, 2010)'
_computing_data_reduction 'SAINT (Bruker, 2010)'
_computing_molecular_graphics
;
ORTEP-3 (Farrugia, 1997) and Mercury (Macrae <i>et al.</i>,
2008)
;
_computing_publication_material
;
SHELXL97 (Sheldrick, 2008) and PLATON (Spek, 2009)
;
_computing_structure_refinement 'SHELXL97 (Sheldrick, 2008)'
_computing_structure_solution 'SHELXS97 (Sheldrick, 2008)'
_diffrn_ambient_temperature 200(2)
_diffrn_measured_fraction_theta_full 0.991
_diffrn_measured_fraction_theta_max 0.991
_diffrn_measurement_device_type 'Bruker APEXII CCD'
_diffrn_measurement_method '\f and \w'
_diffrn_radiation_monochromator graphite
_diffrn_radiation_source 'fine-focus sealed tube'
_diffrn_radiation_type MoK\a
_diffrn_radiation_wavelength 0.71073
_diffrn_reflns_av_R_equivalents 0.0125
_diffrn_reflns_av_sigmaI/netI 0.0117
_diffrn_reflns_limit_h_max 11
_diffrn_reflns_limit_h_min -11
_diffrn_reflns_limit_k_max 12
_diffrn_reflns_limit_k_min -11
_diffrn_reflns_limit_l_max 18
_diffrn_reflns_limit_l_min -18
_diffrn_reflns_number 18344
_diffrn_reflns_theta_full 28.35
_diffrn_reflns_theta_max 28.35
_diffrn_reflns_theta_min 1.52
_exptl_absorpt_coefficient_mu 0.348
_exptl_absorpt_correction_T_max 1.0000
_exptl_absorpt_correction_T_min 0.9310
_exptl_absorpt_correction_type multi-scan
_exptl_absorpt_process_details '(SADABS; Bruker, 2008)'
_exptl_crystal_colour yellow
_exptl_crystal_density_diffrn 1.494
_exptl_crystal_density_method 'not measured'
_exptl_crystal_description plate
_exptl_crystal_F_000 476
_exptl_crystal_size_max 0.529
_exptl_crystal_size_mid 0.296
_exptl_crystal_size_min 0.132
_refine_diff_density_max 0.356
_refine_diff_density_min -0.212
_refine_ls_extinction_method none
_refine_ls_goodness_of_fit_ref 1.021
_refine_ls_hydrogen_treatment constr
_refine_ls_matrix_type full
_refine_ls_number_parameters 304
_refine_ls_number_reflns 5116
_refine_ls_number_restraints 0
_refine_ls_restrained_S_all 1.021
_refine_ls_R_factor_all 0.0344
_refine_ls_R_factor_gt 0.0301
_refine_ls_shift/su_max 0.001
_refine_ls_shift/su_mean 0.000
_refine_ls_structure_factor_coef Fsqd
_refine_ls_weighting_details 'calc w = 1/[\s^2^(Fo^2^)+(0.0460P)^2^+0.3579P] where P=(Fo^2^+2Fc^2^)/3'
_refine_ls_weighting_scheme calc
_refine_ls_wR_factor_gt 0.0817
_refine_ls_wR_factor_ref 0.0856
_reflns_number_gt 4588
_reflns_number_total 5116
_reflns_threshold_expression I>2\s(I)
_cod_data_source_file su2371.cif
_cod_data_source_block I
_cod_database_code 2234004
_cod_database_fobs_code 2234004

loop_
_symmetry_equiv_pos_as_xyz
'x, y, z'
'-x, -y, -z'

loop_
_atom_site_type_symbol
_atom_site_label
_atom_site_fract_x
_atom_site_fract_y
_atom_site_fract_z
_atom_site_U_iso_or_equiv
_atom_site_adp_type
_atom_site_calc_flag
_atom_site_refinement_flags
_atom_site_occupancy
_atom_site_symmetry_multiplicity
Cl Cl1 0.61554(4) 0.04973(3) 0.23425(2) 0.03315(9) Uani d . 1 1
Cl Cl2 0.09111(4) -0.11303(4) -0.07809(2) 0.03888(9) Uani d . 1 1
O O1 1.42080(12) 1.17926(10) 0.43746(8) 0.0407(2) Uani d . 1 1
O O2 1.27245(13) 1.14934(11) 0.28397(7) 0.0398(2) Uani d . 1 1
O O3 0.69233(12) 0.43425(10) 0.10434(6) 0.0350(2) Uani d . 1 1
N N1 0.78730(12) 0.53362(9) 0.57632(7) 0.02186(18) Uani d . 1 1
N N2 0.89358(12) 0.65279(10) 0.57207(7) 0.02233(18) Uani d . 1 1
N N3 1.30319(13) 1.11802(11) 0.37064(8) 0.0286(2) Uani d . 1 1
C C1 0.61545(15) 0.35986(12) 0.15177(8) 0.0248(2) Uani d . 1 1
C C2 0.63269(15) 0.39188(12) 0.25920(8) 0.0256(2) Uani d . 1 1
H H2 0.5617 0.3378 0.2917 0.029(4) Uiso calc R 1 1
C C3 0.74872(14) 0.49747(12) 0.31106(8) 0.0238(2) Uani d . 1 1
H H3 0.8177 0.5483 0.2758 0.030(4) Uiso calc R 1 1
C C4 0.77783(13) 0.54064(11) 0.41643(8) 0.0219(2) Uani d . 1 1
C C5 0.71502(14) 0.46538(11) 0.48506(8) 0.0233(2) Uani d . 1 1
H H5 0.6355 0.3811 0.4706 0.034(4) Uiso calc R 1 1
C C6 0.88826(13) 0.65830(11) 0.47531(8) 0.0205(2) Uani d . 1 1
C C11 0.99209(13) 0.77692(11) 0.44612(8) 0.0206(2) Uani d . 1 1
C C12 0.95250(15) 0.82678(12) 0.35047(8) 0.0261(2) Uani d . 1 1
H H12 0.8545 0.7837 0.3022 0.035(4) Uiso calc R 1 1
C C13 1.05435(15) 0.93829(12) 0.32506(8) 0.0271(2) Uani d . 1 1
H H13 1.0283 0.9710 0.2597 0.039(4) Uiso calc R 1 1
C C14 1.19461(13) 1.00064(11) 0.39712(8) 0.0236(2) Uani d . 1 1
C C15 1.23561(14) 0.95718(12) 0.49328(8) 0.0252(2) Uani d . 1 1
H H15 1.3312 1.0037 0.5419 0.038(4) Uiso calc R 1 1
C C16 1.13429(14) 0.84452(12) 0.51712(8) 0.0239(2) Uani d . 1 1
H H16 1.1616 0.8126 0.5826 0.030(4) Uiso calc R 1 1
C C21 0.77030(14) 0.49032(12) 0.67088(8) 0.0240(2) Uani d . 1 1
C C22 0.87694(18) 0.55949(14) 0.75788(9) 0.0331(3) Uani d . 1 1
H H22 0.9608 0.6352 0.7548 0.043(4) Uiso calc R 1 1
C C23 0.8601(2) 0.51708(15) 0.84967(10) 0.0414(3) Uani d . 1 1
H H23 0.9330 0.5642 0.9096 0.054(5) Uiso calc R 1 1
C C24 0.7381(2) 0.40681(15) 0.85476(10) 0.0414(3) Uani d . 1 1
H H24 0.7266 0.3784 0.9177 0.054(5) Uiso calc R 1 1
C C25 0.63317(19) 0.33854(16) 0.76723(11) 0.0403(3) Uani d . 1 1
H H25 0.5493 0.2629 0.7705 0.056(5) Uiso calc R 1 1
C C26 0.64836(16) 0.37876(14) 0.67454(9) 0.0322(3) Uani d . 1 1
H H26 0.5764 0.3307 0.6147 0.046(5) Uiso calc R 1 1
C C31 0.48885(14) 0.23647(12) 0.09753(8) 0.0237(2) Uani d . 1 1
C C32 0.47465(14) 0.09718(12) 0.12861(8) 0.0240(2) Uani d . 1 1
C C33 0.35401(15) -0.01128(12) 0.07491(8) 0.0271(2) Uani d . 1 1
H H33 0.3472 -0.1063 0.0968 0.040(4) Uiso calc R 1 1
C C34 0.24377(15) 0.02196(13) -0.01124(8) 0.0277(2) Uani d . 1 1
C C35 0.25331(16) 0.15887(14) -0.04498(9) 0.0315(3) Uani d . 1 1
H H35 0.1762 0.1799 -0.1043 0.045(4) Uiso calc R 1 1
C C36 0.37677(16) 0.26473(13) 0.00889(8) 0.0292(2) Uani d . 1 1
H H36 0.3857 0.3585 -0.0147 0.034(4) Uiso calc R 1 1

loop_
_atom_site_aniso_label
_atom_site_aniso_U_11
_atom_site_aniso_U_22
_atom_site_aniso_U_33
_atom_site_aniso_U_12
_atom_site_aniso_U_13
_atom_site_aniso_U_23
Cl1 0.04021(17) 0.02982(15) 0.02282(14) 0.00229(11) -0.00347(11) 0.00416(10)
Cl2 0.03790(17) 0.03595(17) 0.03315(16) -0.01017(13) -0.00076(12) -0.00578(12)
O1 0.0281(4) 0.0329(5) 0.0548(6) -0.0099(4) 0.0046(4) 0.0044(4)
O2 0.0452(5) 0.0380(5) 0.0402(5) -0.0023(4) 0.0201(4) 0.0115(4)
O3 0.0458(5) 0.0326(4) 0.0242(4) -0.0089(4) 0.0100(4) 0.0028(3)
N1 0.0256(4) 0.0183(4) 0.0212(4) -0.0012(3) 0.0069(3) 0.0010(3)
N2 0.0257(4) 0.0182(4) 0.0214(4) -0.0023(3) 0.0052(3) 0.0006(3)
N3 0.0259(5) 0.0227(4) 0.0393(6) 0.0001(4) 0.0131(4) 0.0039(4)
C1 0.0310(5) 0.0209(5) 0.0199(5) -0.0009(4) 0.0040(4) -0.0003(4)
C2 0.0306(5) 0.0241(5) 0.0205(5) -0.0032(4) 0.0067(4) -0.0015(4)
C3 0.0284(5) 0.0207(5) 0.0211(5) -0.0016(4) 0.0064(4) -0.0006(4)
C4 0.0232(5) 0.0192(5) 0.0215(5) -0.0013(4) 0.0045(4) -0.0009(4)
C5 0.0254(5) 0.0195(5) 0.0232(5) -0.0020(4) 0.0055(4) -0.0010(4)
C6 0.0219(5) 0.0183(4) 0.0198(5) 0.0003(4) 0.0040(4) 0.0000(4)
C11 0.0225(5) 0.0175(4) 0.0205(5) -0.0005(4) 0.0044(4) -0.0003(4)
C12 0.0281(5) 0.0246(5) 0.0204(5) -0.0048(4) 0.0006(4) 0.0010(4)
C13 0.0322(6) 0.0259(5) 0.0207(5) -0.0029(4) 0.0046(4) 0.0039(4)
C14 0.0232(5) 0.0191(5) 0.0288(5) -0.0010(4) 0.0091(4) 0.0016(4)
C15 0.0231(5) 0.0222(5) 0.0263(5) -0.0016(4) 0.0010(4) -0.0004(4)
C16 0.0260(5) 0.0223(5) 0.0201(5) -0.0004(4) 0.0012(4) 0.0008(4)
C21 0.0295(5) 0.0216(5) 0.0222(5) 0.0038(4) 0.0087(4) 0.0041(4)
C22 0.0443(7) 0.0281(6) 0.0249(6) -0.0043(5) 0.0092(5) 0.0008(4)
C23 0.0618(9) 0.0359(7) 0.0228(6) -0.0046(6) 0.0087(6) 0.0018(5)
C24 0.0604(9) 0.0387(7) 0.0279(6) 0.0023(6) 0.0167(6) 0.0108(5)
C25 0.0454(8) 0.0393(7) 0.0369(7) -0.0044(6) 0.0135(6) 0.0149(6)
C26 0.0349(6) 0.0311(6) 0.0283(6) -0.0030(5) 0.0062(5) 0.0073(5)
C31 0.0304(5) 0.0217(5) 0.0169(5) -0.0009(4) 0.0048(4) -0.0010(4)
C32 0.0290(5) 0.0245(5) 0.0165(4) 0.0015(4) 0.0030(4) 0.0011(4)
C33 0.0332(6) 0.0223(5) 0.0233(5) -0.0012(4) 0.0050(4) 0.0012(4)
C34 0.0291(5) 0.0274(5) 0.0225(5) -0.0026(4) 0.0032(4) -0.0042(4)
C35 0.0361(6) 0.0319(6) 0.0205(5) 0.0018(5) -0.0023(4) 0.0009(4)
C36 0.0398(6) 0.0233(5) 0.0209(5) 0.0013(5) 0.0022(5) 0.0030(4)

loop_
_atom_type_symbol
_atom_type_description
_atom_type_scat_dispersion_real
_atom_type_scat_dispersion_imag
_atom_type_scat_source
C C 0.0033 0.0016 'International Tables Vol C Tables 4.2.6.8 and 6.1.1.4'
H H 0.0000 0.0000 'International Tables Vol C Tables 4.2.6.8 and 6.1.1.4'
Cl Cl 0.1484 0.1585 'International Tables Vol C Tables 4.2.6.8 and 6.1.1.4'
N N 0.0061 0.0033 'International Tables Vol C Tables 4.2.6.8 and 6.1.1.4'
O O 0.0106 0.0060 'International Tables Vol C Tables 4.2.6.8 and 6.1.1.4'

loop_
_geom_angle_atom_site_label_1
_geom_angle_atom_site_label_2
_geom_angle_atom_site_label_3
_geom_angle
C5 N1 N2 112.12(9)
C5 N1 C21 127.88(9)
N2 N1 C21 119.91(9)
C6 N2 N1 105.11(8)
O2 N3 O1 123.73(10)
O2 N3 C14 118.48(10)
O1 N3 C14 117.79(10)
O3 C1 C2 122.78(10)
O3 C1 C31 118.98(10)
C2 C1 C31 118.10(10)
C3 C2 C1 119.88(10)
C3 C2 H2 120.1
C1 C2 H2 120.1
C2 C3 C4 125.46(10)
C2 C3 H3 117.3
C4 C3 H3 117.3
C5 C4 C6 104.13(9)
C5 C4 C3 126.45(10)
C6 C4 C3 129.11(10)
N1 C5 C4 107.48(9)
N1 C5 H5 126.3
C4 C5 H5 126.3
N2 C6 C4 111.14(9)
N2 C6 C11 118.25(9)
C4 C6 C11 130.60(9)
C12 C11 C16 118.75(10)
C12 C11 C6 122.43(9)
C16 C11 C6 118.82(9)
C13 C12 C11 120.93(10)
C13 C12 H12 119.5
C11 C12 H12 119.5
C14 C13 C12 118.35(10)
C14 C13 H13 120.8
C12 C13 H13 120.8
C13 C14 C15 122.50(10)
C13 C14 N3 118.63(10)
C15 C14 N3 118.87(10)
C14 C15 C16 118.51(10)
C14 C15 H15 120.7
C16 C15 H15 120.7
C15 C16 C11 120.93(10)
C15 C16 H16 119.5
C11 C16 H16 119.5
C22 C21 C26 120.80(11)
C22 C21 N1 119.53(10)
C26 C21 N1 119.66(10)
C21 C22 C23 119.37(12)
C21 C22 H22 120.3
C23 C22 H22 120.3
C24 C23 C22 120.62(13)
C24 C23 H23 119.7
C22 C23 H23 119.7
C25 C24 C23 119.27(12)
C25 C24 H24 120.4
C23 C24 H24 120.4
C24 C25 C26 121.08(12)
C24 C25 H25 119.5
C26 C25 H25 119.5
C21 C26 C25 118.86(12)
C21 C26 H26 120.6
C25 C26 H26 120.6
C32 C31 C36 117.80(10)
C32 C31 C1 125.11(10)
C36 C31 C1 117.09(10)
C33 C32 C31 121.95(10)
C33 C32 Cl1 117.05(9)
C31 C32 Cl1 120.93(8)
C34 C33 C32 118.38(10)
C34 C33 H33 120.8
C32 C33 H33 120.8
C35 C34 C33 121.64(11)
C35 C34 Cl2 119.80(9)
C33 C34 Cl2 118.57(9)
C34 C35 C36 118.94(11)
C34 C35 H35 120.5
C36 C35 H35 120.5
C35 C36 C31 121.26(11)
C35 C36 H36 119.4
C31 C36 H36 119.4

loop_
_geom_bond_atom_site_label_1
_geom_bond_atom_site_label_2
_geom_bond_distance
Cl1 C32 1.7391(11)
Cl2 C34 1.7336(11)
O1 N3 1.2302(14)
O2 N3 1.2210(14)
O3 C1 1.2203(14)
N1 C5 1.3493(14)
N1 N2 1.3582(12)
N1 C21 1.4277(13)
N2 C6 1.3354(14)
N3 C14 1.4657(14)
C1 C2 1.4722(15)
C1 C31 1.5014(15)
C2 C3 1.3397(15)
C2 H2 0.9500
C3 C4 1.4481(14)
C3 H3 0.9500
C4 C5 1.3832(15)
C4 C6 1.4248(14)
C5 H5 0.9500
C6 C11 1.4675(14)
C11 C12 1.3990(15)
C11 C16 1.3998(14)
C12 C13 1.3875(15)
C12 H12 0.9500
C13 C14 1.3815(16)
C13 H13 0.9500
C14 C15 1.3829(16)
C15 C16 1.3829(15)
C15 H15 0.9500
C16 H16 0.9500
C21 C22 1.3850(16)
C21 C26 1.3868(16)
C22 C23 1.3878(17)
C22 H22 0.9500
C23 C24 1.384(2)
C23 H23 0.9500
C24 C25 1.382(2)
C24 H24 0.9500
C25 C26 1.3892(17)
C25 H25 0.9500
C26 H26 0.9500
C31 C32 1.3899(15)
C31 C36 1.3986(16)
C32 C33 1.3842(15)
C33 C34 1.3817(16)
C33 H33 0.9500
C34 C35 1.3815(17)
C35 C36 1.3823(16)
C35 H35 0.9500
C36 H36 0.9500

loop_
_geom_hbond_atom_site_label_D
_geom_hbond_atom_site_label_H
_geom_hbond_atom_site_label_A
_geom_hbond_site_symmetry_A
_geom_hbond_distance_DH
_geom_hbond_distance_HA
_geom_hbond_distance_DA
_geom_hbond_angle_DHA
C5 H5 O1 1_445 0.95 2.39 3.3421(14) 175.8
C36 H36 O3 2_665 0.95 2.41 3.3139(15) 159.8

loop_
_geom_torsion_atom_site_label_1
_geom_torsion_atom_site_label_2
_geom_torsion_atom_site_label_3
_geom_torsion_atom_site_label_4
_geom_torsion
C5 N1 N2 C6 -0.46(12)
C21 N1 N2 C6 176.30(9)
O3 C1 C2 C3 -6.97(19)
C31 C1 C2 C3 177.41(11)
C1 C2 C3 C4 179.47(11)
C2 C3 C4 C5 12.94(19)
C2 C3 C4 C6 -174.38(12)
N2 N1 C5 C4 1.10(13)
C21 N1 C5 C4 -175.35(10)
C6 C4 C5 N1 -1.21(12)
C3 C4 C5 N1 172.94(10)
N1 N2 C6 C4 -0.35(12)
N1 N2 C6 C11 -179.79(9)
C5 C4 C6 N2 0.98(12)
C3 C4 C6 N2 -172.95(11)
C5 C4 C6 C11 -179.66(11)
C3 C4 C6 C11 6.41(19)
N2 C6 C11 C12 -154.77(11)
C4 C6 C11 C12 25.91(18)
N2 C6 C11 C16 24.00(15)
C4 C6 C11 C16 -155.32(11)
C16 C11 C12 C13 1.85(17)
C6 C11 C12 C13 -179.37(11)
C11 C12 C13 C14 -1.05(18)
C12 C13 C14 C15 -0.76(18)
C12 C13 C14 N3 179.71(10)
O2 N3 C14 C13 -5.21(16)
O1 N3 C14 C13 174.93(11)
O2 N3 C14 C15 175.23(11)
O1 N3 C14 C15 -4.62(16)
C13 C14 C15 C16 1.68(17)
N3 C14 C15 C16 -178.78(10)
C14 C15 C16 C11 -0.82(17)
C12 C11 C16 C15 -0.90(17)
C6 C11 C16 C15 -179.72(10)
C5 N1 C21 C22 168.36(12)
N2 N1 C21 C22 -7.84(16)
C5 N1 C21 C26 -11.06(17)
N2 N1 C21 C26 172.74(10)
C26 C21 C22 C23 -0.6(2)
N1 C21 C22 C23 -179.98(12)
C21 C22 C23 C24 0.0(2)
C22 C23 C24 C25 0.3(2)
C23 C24 C25 C26 0.0(2)
C22 C21 C26 C25 0.87(19)
N1 C21 C26 C25 -179.71(12)
C24 C25 C26 C21 -0.6(2)
O3 C1 C31 C32 133.57(13)
C2 C1 C31 C32 -50.63(16)
O3 C1 C31 C36 -46.48(16)
C2 C1 C31 C36 129.32(12)
C36 C31 C32 C33 -0.28(17)
C1 C31 C32 C33 179.67(11)
C36 C31 C32 Cl1 176.56(9)
C1 C31 C32 Cl1 -3.49(16)
C31 C32 C33 C34 -0.93(18)
Cl1 C32 C33 C34 -177.88(9)
C32 C33 C34 C35 0.97(18)
C32 C33 C34 Cl2 -179.36(9)
C33 C34 C35 C36 0.21(19)
Cl2 C34 C35 C36 -179.46(10)
C34 C35 C36 C31 -1.5(2)
C32 C31 C36 C35 1.50(18)
C1 C31 C36 C35 -178.46(11)
